data_8000144
loop_
_publ_author_name
'Hatano, Bunpei'
'Aikawa, Akiko'
'Katagiri, Hiroshi'
'Tagaya, Hideyuki'
'Takahashi, Hiroki'

_publ_section_title
;
 Complexation of Some Phenol Hosts with Quinoline N-Oxide and the
 Structural Studies of Their Complexes by X-ray Crystallography
;
_journal_issue 10
_journal_name_full 'Chemistry Letters'
_journal_page_first 1272
_journal_paper_doi 10.1246/cl.2007.1272
_journal_volume 36
_journal_year 2007
_chemical_formula_moiety 'C23 H28 N1 O2 '
_chemical_formula_sum 'C23 H28 N O2'
_chemical_formula_weight 350.48
_space_group_IT_number 2
_symmetry_cell_setting triclinic
_symmetry_Int_Tables_number 2
_symmetry_space_group_name_Hall '-P 1'
_symmetry_space_group_name_H-M 'P -1'
_cell_angle_alpha 71.783(6)
_cell_angle_beta 79.461(8)
_cell_angle_gamma 83.485(7)
_cell_formula_units_Z 2
_cell_length_a 8.3731(7)
_cell_length_b 9.641(1)
_cell_length_c 13.283(2)
_cell_measurement_reflns_used 838
_cell_measurement_temperature 296.1
_cell_volume 999.5(2)
_computing_cell_refinement Unknown
_computing_data_collection Unknown
_computing_data_reduction CrystalStructure
_computing_publication_material 'CrystalStructure 3.6.0'
_computing_structure_refinement CRYSTALS
_computing_structure_solution SIR92
_diffrn_detector_area_resol_mean 9.00
_diffrn_measured_fraction_theta_full 0.9778
_diffrn_measured_fraction_theta_max 0.9778
_diffrn_measurement_device_type CCD
_diffrn_measurement_method \w
_diffrn_radiation_type 'Mo K\a'
_diffrn_radiation_wavelength 0.7107
_diffrn_reflns_av_R_equivalents 0.122
_diffrn_reflns_limit_h_max 10
_diffrn_reflns_limit_h_min -10
_diffrn_reflns_limit_k_max 12
_diffrn_reflns_limit_k_min -10
_diffrn_reflns_limit_l_max 16
_diffrn_reflns_limit_l_min -17
_diffrn_reflns_number 12212
_diffrn_reflns_theta_full 27.47
_diffrn_reflns_theta_max 27.47
_exptl_absorpt_coefficient_mu 0.073
_exptl_absorpt_correction_type none
_exptl_crystal_colour colorless
_exptl_crystal_density_diffrn 1.164
_exptl_crystal_density_method 'not measured'
_exptl_crystal_description prism
_exptl_crystal_F_000 378.00
_exptl_crystal_size_max 0.40
_exptl_crystal_size_mid 0.30
_exptl_crystal_size_min 0.30
_refine_diff_density_max 0.34
_refine_diff_density_min -0.35
_refine_ls_extinction_method none
_refine_ls_goodness_of_fit_ref 1.344
_refine_ls_hydrogen_treatment refall
_refine_ls_number_parameters 263
_refine_ls_number_reflns 1510
_refine_ls_R_factor_gt 0.0760
_refine_ls_shift/su_max 0.0040
_refine_ls_structure_factor_coef F
_refine_ls_weighting_details 'w = 1/[0.0010Fo^2^ + 3.0000\s(Fo^2^) + 0.5000]'
_refine_ls_weighting_scheme calc
_refine_ls_wR_factor_ref 0.0940
_reflns_number_gt 1510
_reflns_number_total 4485
_reflns_threshold_expression F^2^>2.0\s(F^2^)
_cod_data_source_file 36-1272sup1.cif
_cod_data_source_block '_global'
_cod_original_formula_sum 'C23 H28 N1 O2 '
_cod_database_code 8000144

loop_
_symmetry_equiv_pos_site_id
_symmetry_equiv_pos_as_xyz
1 +X,+Y,+Z
2 -X,-Y,-Z

loop_
_atom_site_label
_atom_site_type_symbol
_atom_site_fract_x
_atom_site_fract_y
_atom_site_fract_z
_atom_site_U_iso_or_equiv
_atom_site_adp_type
_atom_site_occupancy
_atom_site_symmetry_multiplicity
_atom_site_calc_flag
_atom_site_refinement_flags
O(1) O 0.1707(5) 0.8006(5) 0.4553(4) 0.069(2) Uani 1.00 1 d .
O(2) O -0.1101(5) 0.2412(4) 0.3378(4) 0.064(2) Uani 1.00 1 d .
N(1) N 0.2818(6) 0.8979(6) 0.4077(4) 0.047(2) Uani 1.00 1 d .
C(1) C 0.2395(8) 1.0321(8) 0.3463(5) 0.059(2) Uani 1.00 1 d .
C(2) C 0.3543(9) 1.1323(7) 0.2961(6) 0.067(3) Uani 1.00 1 d .
C(3) C 0.5110(9) 1.1009(7) 0.3074(6) 0.062(3) Uani 1.00 1 d .
C(4) C 0.5599(7) 0.9608(7) 0.3722(5) 0.046(2) Uani 1.00 1 d .
C(5) C 0.7214(8) 0.9204(9) 0.3878(5) 0.062(3) Uani 1.00 1 d .
C(6) C 0.7601(9) 0.7828(10) 0.4512(6) 0.071(3) Uani 1.00 1 d .
C(7) C 0.6417(9) 0.6827(8) 0.4997(6) 0.071(3) Uani 1.00 1 d .
C(8) C 0.4841(8) 0.7183(8) 0.4879(5) 0.055(2) Uani 1.00 1 d .
C(9) C 0.4425(7) 0.8590(7) 0.4221(4) 0.040(2) Uani 1.00 1 d .
C(10) C 0.5096(8) 0.5230(7) 0.1662(6) 0.081(3) Uani 1.00 1 d .
C(11) C 0.6189(9) 0.7352(8) 0.0198(6) 0.091(3) Uani 1.00 1 d .
C(12) C 0.6482(8) 0.7059(8) 0.2052(6) 0.087(3) Uani 1.00 1 d .
C(13) C 0.5329(7) 0.6833(6) 0.1363(5) 0.044(2) Uani 1.00 1 d .
C(14) C 0.3735(6) 0.7767(6) 0.1560(5) 0.046(2) Uani 1.00 1 d .
C(15) C 0.2147(7) 0.7693(6) 0.1149(5) 0.045(2) Uani 1.00 1 d .
C(16) C 0.2395(8) 0.8015(7) -0.0066(5) 0.070(3) Uani 1.00 1 d .
C(17) C 0.0993(7) 0.8943(6) 0.1412(6) 0.068(2) Uani 1.00 1 d .
C(18) C 0.1321(6) 0.6255(6) 0.1731(5) 0.038(2) Uani 1.00 1 d .
C(19) C 0.0976(7) 0.5307(6) 0.1205(5) 0.045(2) Uani 1.00 1 d .
C(20) C 0.0177(7) 0.4043(7) 0.1764(5) 0.050(2) Uani 1.00 1 d .
C(21) C -0.0308(7) 0.3681(7) 0.2851(5) 0.045(2) Uani 1.00 1 d .
C(22) C 0.0016(6) 0.4615(6) 0.3393(5) 0.045(2) Uani 1.00 1 d .
C(23) C 0.0829(7) 0.5855(6) 0.2841(5) 0.045(2) Uani 1.00 1 d .
H(1) H 0.1287 1.0565 0.3377 0.071 Uiso 1.00 1 c R
H(2) H 0.3233 1.2261 0.2517 0.078 Uiso 1.00 1 c R
H(3) H 0.5898 1.1716 0.2738 0.074 Uiso 1.00 1 c R
H(4) H 0.8025 0.9887 0.3532 0.077 Uiso 1.00 1 c R
H(5) H 0.8701 0.7568 0.4617 0.088 Uiso 1.00 1 c R
H(6) H 0.6718 0.5882 0.5434 0.082 Uiso 1.00 1 c R
H(7) H 0.4020 0.6510 0.5220 0.066 Uiso 1.00 1 c R
H(8) H 0.4527 0.4903 0.2374 0.093 Uiso 1.00 1 c R
H(9) H 0.4484 0.5062 0.1180 0.093 Uiso 1.00 1 c R
H(10) H 0.6126 0.4707 0.1618 0.093 Uiso 1.00 1 c R
H(11) H 0.7190 0.6788 0.0138 0.102 Uiso 1.00 1 c R
H(12) H 0.5544 0.7245 -0.0289 0.102 Uiso 1.00 1 c R
H(13) H 0.6400 0.8353 0.0032 0.102 Uiso 1.00 1 c R
H(14) H 0.6016 0.6752 0.2788 0.116 Uiso 1.00 1 c R
H(15) H 0.7478 0.6506 0.1945 0.116 Uiso 1.00 1 c R
H(16) H 0.6683 0.8068 0.1842 0.116 Uiso 1.00 1 c R
H(17) H 0.3463 0.7537 0.2318 0.053 Uiso 1.00 1 c R
H(18) H 0.4015 0.8758 0.1268 0.053 Uiso 1.00 1 c R
H(19) H 0.3129 0.7290 -0.0273 0.081 Uiso 1.00 1 c R
H(20) H 0.1371 0.7999 -0.0272 0.081 Uiso 1.00 1 c R
H(21) H 0.2816 0.8951 -0.0411 0.081 Uiso 1.00 1 c R
H(22) H 0.1459 0.9859 0.1065 0.080 Uiso 1.00 1 c R
H(23) H 0.0006 0.8939 0.1156 0.080 Uiso 1.00 1 c R
H(24) H 0.0775 0.8794 0.2165 0.080 Uiso 1.00 1 c R
H(25) H 0.1308 0.5535 0.0451 0.055 Uiso 1.00 1 c R
H(26) H -0.0050 0.3416 0.1388 0.064 Uiso 1.00 1 c R
H(27) H -0.0336 0.4390 0.4145 0.053 Uiso 1.00 1 c R
H(28) H 0.1055 0.6472 0.3226 0.056 Uiso 1.00 1 c R

loop_
_atom_site_aniso_label
_atom_site_aniso_U_11
_atom_site_aniso_U_22
_atom_site_aniso_U_33
_atom_site_aniso_U_12
_atom_site_aniso_U_13
_atom_site_aniso_U_23
O(1) 0.049(3) 0.081(3) 0.074(3) -0.033(3) -0.004(2) -0.014(3)
O(2) 0.066(3) 0.041(3) 0.081(3) -0.023(2) 0.000(2) -0.013(3)
N(1) 0.044(3) 0.055(4) 0.043(3) -0.011(3) -0.000(3) -0.015(3)
C(1) 0.060(5) 0.061(5) 0.058(5) 0.002(4) -0.016(4) -0.019(4)
C(2) 0.079(6) 0.045(5) 0.070(5) 0.000(4) -0.007(4) -0.010(4)
C(3) 0.069(5) 0.051(5) 0.067(5) -0.022(4) 0.008(4) -0.020(4)
C(4) 0.048(4) 0.053(5) 0.042(4) -0.010(4) 0.001(3) -0.025(4)
C(5) 0.052(5) 0.079(6) 0.062(5) -0.025(4) 0.006(4) -0.031(5)
C(6) 0.056(5) 0.091(6) 0.075(5) -0.000(5) -0.018(4) -0.034(5)
C(7) 0.075(5) 0.072(6) 0.058(5) 0.006(5) -0.019(4) -0.007(4)
C(8) 0.057(5) 0.063(5) 0.045(4) -0.011(4) -0.003(3) -0.015(4)
C(9) 0.044(4) 0.047(4) 0.033(4) -0.012(3) -0.005(3) -0.015(3)
C(10) 0.060(5) 0.048(5) 0.125(7) 0.002(4) -0.010(5) -0.015(5)
C(11) 0.084(6) 0.097(7) 0.075(6) -0.002(5) 0.020(5) -0.018(5)
C(12) 0.057(5) 0.115(7) 0.117(7) 0.012(4) -0.025(5) -0.074(6)
C(13) 0.040(4) 0.042(4) 0.052(4) -0.006(3) -0.002(3) -0.017(3)
C(14) 0.046(4) 0.035(4) 0.052(4) -0.012(3) -0.002(3) -0.007(3)
C(15) 0.044(4) 0.033(4) 0.051(4) 0.001(3) -0.006(3) -0.005(3)
C(16) 0.090(6) 0.061(5) 0.051(5) -0.023(4) -0.024(4) 0.007(4)
C(17) 0.059(4) 0.044(4) 0.096(6) -0.003(4) -0.016(4) -0.010(4)
C(18) 0.038(3) 0.030(4) 0.042(4) 0.004(3) -0.012(3) -0.004(3)
C(19) 0.054(4) 0.048(4) 0.036(4) -0.013(3) -0.008(3) -0.011(4)
C(20) 0.054(4) 0.049(4) 0.056(5) -0.008(3) -0.011(4) -0.026(4)
C(21) 0.039(4) 0.043(4) 0.053(5) -0.001(3) -0.010(3) -0.014(4)
C(22) 0.046(4) 0.044(4) 0.043(4) -0.004(3) -0.008(3) -0.010(4)
C(23) 0.048(4) 0.042(4) 0.049(4) -0.008(3) -0.010(3) -0.016(3)

loop_
_atom_type_symbol
_atom_type_description
_atom_type_scat_dispersion_real
_atom_type_scat_dispersion_imag
_atom_type_scat_source
C C 0.003 0.002
;
International Tables for Crystallography
(1992, Vol. C, Tables 4.2.6.8 and 6.1.1.4)
;
H H 0.000 0.000
;
International Tables for Crystallography
(1992, Vol. C, Table 6.1.1.4)
;
O O 0.011 0.006
;
International Tables for Crystallography
(1992, Vol. C, Tables 4.2.6.8 and 6.1.1.4)
;
N N 0.006 0.003
;
International Tables for Crystallography
(1992, Vol. C, Tables 4.2.6.8 and 6.1.1.4)
;

loop_
_geom_angle_atom_site_label_1
_geom_angle_atom_site_label_2
_geom_angle_atom_site_label_3
_geom_angle
O(1) N(1) C(1) 120.6(5)
O(1) N(1) C(9) 118.9(5)
O(2) C(21) C(20) 119.7(7)
O(2) C(21) C(22) 121.8(6)
N(1) C(1) C(2) 120.7(6)
C(9) N(1) C(1) 120.5(5)
N(1) C(9) C(8) 119.7(5)
N(1) C(9) C(4) 119.2(5)
C(1) C(2) C(3) 121.4(6)
C(2) C(3) C(4) 119.5(6)
C(3) C(4) C(9) 118.7(6)
C(3) C(4) C(5) 122.6(6)
C(9) C(4) C(5) 118.7(6)
C(4) C(5) C(6) 119.5(6)
C(4) C(9) C(8) 121.1(6)
C(5) C(6) C(7) 121.0(7)
C(6) C(7) C(8) 121.3(6)
C(7) C(8) C(9) 118.4(6)
C(10) C(13) C(11) 109.0(6)
C(10) C(13) C(12) 108.3(5)
C(10) C(13) C(14) 113.7(5)
C(11) C(13) C(12) 106.3(5)
C(11) C(13) C(14) 112.2(5)
C(12) C(13) C(14) 107.0(6)
C(13) C(14) C(15) 124.4(6)
C(14) C(15) C(18) 112.7(4)
C(14) C(15) C(16) 112.2(5)
C(14) C(15) C(17) 105.4(6)
C(18) C(15) C(16) 111.9(6)
C(17) C(15) C(16) 106.6(5)
C(18) C(15) C(17) 107.6(4)
C(15) C(18) C(19) 123.3(5)
C(15) C(18) C(23) 120.2(6)
C(18) C(19) C(20) 121.1(6)
C(23) C(18) C(19) 116.4(5)
C(18) C(23) C(22) 122.5(7)
C(19) C(20) C(21) 121.5(7)
C(20) C(21) C(22) 118.5(5)
C(21) C(22) C(23) 120.0(6)
N(1) C(1) H(1) 119.0423
H(1) C(1) C(2) 120.2449
C(1) C(2) H(2) 119.9500
H(2) C(2) C(3) 118.6664
C(2) C(3) H(3) 121.1059
H(3) C(3) C(4) 119.3969
C(4) C(5) H(4) 119.2161
H(4) C(5) C(6) 121.2945
C(5) C(6) H(5) 118.7996
H(5) C(6) C(7) 120.2092
C(6) C(7) H(6) 119.2719
C(7) C(8) H(7) 121.7947
H(6) C(7) C(8) 119.4221
H(7) C(8) C(9) 119.7850
H(8) C(10) C(13) 109.7650
H(9) C(10) C(13) 109.0006
H(10) C(10) C(13) 109.6357
H(9) C(10) H(8) 109.4760
H(10) C(10) H(8) 109.4732
H(10) C(10) H(9) 109.4759
H(11) C(11) C(13) 108.4077
H(12) C(11) C(13) 111.6286
H(13) C(11) C(13) 108.3547
H(12) C(11) H(11) 109.4685
H(13) C(11) H(11) 109.4752
H(13) C(11) H(12) 109.4717
H(14) C(12) C(13) 110.2777
H(16) C(12) C(13) 108.9196
H(15) C(12) C(13) 109.2078
H(16) C(12) H(14) 109.4751
H(15) C(12) H(14) 109.4706
H(16) C(12) H(15) 109.4733
C(13) C(14) H(17) 105.1784
C(13) C(14) H(18) 105.7673
H(17) C(14) C(15) 105.8968
H(18) C(14) C(15) 105.6679
H(18) C(14) H(17) 109.4600
C(15) C(16) H(19) 109.9138
C(15) C(16) H(21) 110.3322
C(15) C(16) H(20) 108.1543
C(15) C(17) H(24) 110.5684
C(15) C(17) H(22) 110.3696
C(15) C(17) H(23) 107.4559
H(21) C(16) H(19) 109.4738
H(20) C(16) H(19) 109.4692
H(21) C(16) H(20) 109.4756
H(24) C(17) H(22) 109.4698
H(23) C(17) H(22) 109.4734
H(24) C(17) H(23) 109.4711
C(18) C(19) H(25) 118.8232
C(18) C(23) H(28) 118.6663
C(19) C(20) H(26) 119.6138
H(25) C(19) C(20) 120.0803
H(26) C(20) C(21) 118.9170
C(21) C(22) H(27) 119.5015
C(22) C(23) H(28) 118.8129
H(27) C(22) C(23) 120.4932

loop_
_geom_bond_atom_site_label_1
_geom_bond_atom_site_label_2
_geom_bond_distance
O(1) N(1) 1.326(7)
O(2) C(21) 1.381(7)
N(1) C(1) 1.344(8)
N(1) C(9) 1.386(8)
C(1) C(2) 1.37(1)
C(2) C(3) 1.34(1)
C(3) C(4) 1.418(9)
C(4) C(5) 1.398(9)
C(4) C(9) 1.394(9)
C(5) C(6) 1.37(1)
C(6) C(7) 1.39(1)
C(7) C(8) 1.35(1)
C(8) C(9) 1.410(8)
C(10) C(13) 1.497(9)
C(11) C(13) 1.535(9)
C(12) C(13) 1.52(1)
C(13) C(14) 1.551(8)
C(14) C(15) 1.544(9)
C(15) C(16) 1.525(9)
C(15) C(17) 1.544(9)
C(15) C(18) 1.533(8)
C(18) C(19) 1.39(1)
C(18) C(23) 1.396(8)
C(19) C(20) 1.386(8)
C(20) C(21) 1.368(9)
C(21) C(22) 1.39(1)
C(22) C(23) 1.373(8)
C(1) H(1) 0.9500
C(2) H(2) 0.9500
C(3) H(3) 0.9500
C(5) H(4) 0.9500
C(6) H(5) 0.9500
C(7) H(6) 0.9500
C(8) H(7) 0.9500
C(10) H(8) 0.9500
C(10) H(9) 0.9501
C(10) H(10) 0.9500
C(11) H(11) 0.9500
C(11) H(12) 0.9500
C(11) H(13) 0.9500
C(12) H(14) 0.9500
C(12) H(15) 0.9500
C(12) H(16) 0.9500
C(14) H(17) 0.9499
C(14) H(18) 0.9500
C(16) H(19) 0.9500
C(16) H(20) 0.9500
C(16) H(21) 0.9500
C(17) H(22) 0.9500
C(17) H(23) 0.9499
C(17) H(24) 0.9500
C(19) H(25) 0.9500
C(20) H(26) 0.9501
C(22) H(27) 0.9500
C(23) H(28) 0.9500
H(13) C(11) 0.9500
H(23) C(17) 0.9499
H(26) C(20) 0.9501

loop_
_geom_torsion_atom_site_label_1
_geom_torsion_atom_site_label_2
_geom_torsion_atom_site_label_3
_geom_torsion_atom_site_label_4
_geom_torsion
O(1) N(1) C(1) C(2) -179.4(7)
C(9) N(1) C(1) C(2) 0(1)
O(1) N(1) C(9) C(4) 180.0(5)
O(1) N(1) C(9) C(8) 0(1)
C(1) N(1) C(9) C(4) -0.1(8)
C(1) N(1) C(9) C(8) 179.2(6)
N(1) C(1) C(2) C(3) 0(1)
C(1) C(2) C(3) C(4) 0(1)
C(2) C(3) C(4) C(5) -179.9(6)
C(2) C(3) C(4) C(9) 0.2(8)
C(3) C(4) C(5) C(6) -179.8(6)
C(9) C(4) C(5) C(6) 0.1(9)
C(3) C(4) C(9) N(1) -0.4(9)
C(3) C(4) C(9) C(8) -179.6(7)
C(5) C(4) C(9) N(1) 179.7(6)
C(5) C(4) C(9) C(8) 0(1)
C(4) C(5) C(6) C(7) 0(1)
C(5) C(6) C(7) C(8) -1(1)
C(6) C(7) C(8) C(9) 1(1)
C(7) C(8) C(9) N(1) 179.3(7)
C(7) C(8) C(9) C(4) -1(1)
C(10) C(13) C(14) C(15) -51.3(7)
C(11) C(13) C(14) C(15) 73.0(7)
C(12) C(13) C(14) C(15) -170.8(4)
C(13) C(14) C(15) C(16) -57.3(7)
C(13) C(14) C(15) C(17) -172.9(5)
C(13) C(14) C(15) C(18) 70.0(7)
C(14) C(15) C(18) C(19) -122.3(6)
C(14) C(15) C(18) C(23) 59.6(7)
C(16) C(15) C(18) C(19) 5.2(7)
C(16) C(15) C(18) C(23) -172.9(5)
C(17) C(15) C(18) C(19) 121.9(6)
C(17) C(15) C(18) C(23) -56.2(7)
C(15) C(18) C(19) C(20) -177.8(5)
C(23) C(18) C(19) C(20) 0.4(7)
C(15) C(18) C(23) C(22) 176.8(5)
C(19) C(18) C(23) C(22) -1.4(8)
C(18) C(19) C(20) C(21) 0.3(7)
C(19) C(20) C(21) O(2) 180.0(4)
C(19) C(20) C(21) C(22) 0.1(7)
O(2) C(21) C(22) C(23) 179.0(5)
C(20) C(21) C(22) C(23) -1.1(8)
C(21) C(22) C(23) C(18) 1.8(8)
